data_2019328
loop_
_publ_author_name
'Feast, George C.'
'Haestier, James'
'Page, Lee W.'
'Robertson, Jeremy'
'Thompson, Amber L.'
'Watkin, David J.'

_publ_section_title
;
 An unusual methylene aziridine refined inP21/cand the nonstandard
 settingP21/n
;
_journal_coeditor_code BM3085
_journal_issue 12
_journal_name_full 'Acta Crystallographica Section C Crystal Structure Communications'
_journal_page_first o635
_journal_page_last 8
_journal_paper_doi 10.1107/S0108270109046952
_journal_volume 65
_journal_year 2009
_chemical_formula_iupac 'C9 H15 N1 O3 S'
_chemical_formula_moiety 'C9 H15 N1 O3 S'
_chemical_formula_sum 'C9 H15 N O3 S'
_chemical_formula_weight 217.29
_chemical_melting_point 331
_chemical_name_systematic
;
6-<i>tert</i>-butyl-3-oxa-2-thia-1-azabicyclo[5.1.0]oct-6-ene 2,2-dioxide
;
_space_group_IT_number 14
_symmetry_cell_setting monoclinic
_symmetry_space_group_name_Hall '-P 2yn'
_symmetry_space_group_name_H-M 'P 1 21/n 1'
_atom_sites_solution_hydrogens geom
_atom_sites_solution_primary direct
_audit_creation_method CRYSTALS_ver_12.86
_cell_angle_alpha 90
_cell_angle_beta 92.0014(7)
_cell_angle_gamma 90
_cell_formula_units_Z 8
_cell_length_a 13.8593(3)
_cell_length_b 10.5242(2)
_cell_length_c 14.8044(4)
_cell_measurement_reflns_used 4693
_cell_measurement_temperature 150
_cell_measurement_theta_max 27
_cell_measurement_theta_min 5
_cell_volume 2158.02(9)
_computing_cell_refinement 'DENZO/SCALEPACK (Otwinowski & Minor, 1997)'
_computing_data_collection 'COLLECT (Nonius, 2001)'
_computing_data_reduction 'DENZO/SCALEPACK (Otwinowski & Minor, 1997)'
_computing_molecular_graphics 'CAMERON (Watkin <i>et al.</i>,  1996)'
_computing_publication_material 'CRYSTALS (Betteridge <i>et al.</i>,  2003)'
_computing_structure_refinement 'CRYSTALS (Betteridge <i>et al.</i>,  2003)'
_computing_structure_solution 'SIR92 (Altomare <i>et al.</i>,  1994)'
_diffrn_ambient_temperature 150
_diffrn_measured_fraction_theta_full 0.991
_diffrn_measured_fraction_theta_max 0.991
_diffrn_measurement_device Area
_diffrn_measurement_device_type 'Nonius KappaCCD'
_diffrn_measurement_method \w
_diffrn_radiation_monochromator graphite
_diffrn_radiation_type 'Mo K\a'
_diffrn_radiation_wavelength 0.71073
_diffrn_reflns_av_R_equivalents 0.041
_diffrn_reflns_limit_h_max 17
_diffrn_reflns_limit_h_min -17
_diffrn_reflns_limit_k_max 13
_diffrn_reflns_limit_k_min -13
_diffrn_reflns_limit_l_max 19
_diffrn_reflns_limit_l_min -19
_diffrn_reflns_number 19529
_diffrn_reflns_theta_full 27.489
_diffrn_reflns_theta_max 27.489
_diffrn_reflns_theta_min 5.354
_diffrn_standards_number 0
_exptl_absorpt_coefficient_mu 0.282
_exptl_absorpt_correction_T_max 0.96
_exptl_absorpt_correction_T_min 0.81
_exptl_absorpt_correction_type multi-scan
_exptl_absorpt_process_details '(DENZO/SCALEPACK; Otwinowski & Minor, 1997)'
_exptl_crystal_colour colourless
_exptl_crystal_density_diffrn 1.338
_exptl_crystal_density_method 'not measured'
_exptl_crystal_description block
_exptl_crystal_F_000 928
_exptl_crystal_size_max 0.32
_exptl_crystal_size_mid 0.26
_exptl_crystal_size_min 0.16
_refine_diff_density_max 0.43
_refine_diff_density_min -0.44
_refine_ls_extinction_method None
_refine_ls_goodness_of_fit_ref 0.9387
_refine_ls_hydrogen_treatment constr
_refine_ls_matrix_type full
_refine_ls_number_parameters 253
_refine_ls_number_reflns 4913
_refine_ls_number_restraints 0
_refine_ls_R_factor_all 0.0610
_refine_ls_R_factor_gt 0.0428
_refine_ls_shift/su_max 0.000257
_refine_ls_structure_factor_coef Fsqd
_refine_ls_weighting_details
;
 Method, part 1, Chebychev polynomial, (Watkin, 1994, Prince, 1982)
 [weight] = 1.0/[A~0~*T~0~(x)+A~1~*T~1~(x) ... +A~n-1~]*T~n-1~(x)]
 where A~i~ are the Chebychev coefficients listed below and x= Fcalc/Fmax
 Method = Robust Weighting (Prince, 1982)
 W = [weight] * [1-(deltaF/6*sigmaF)^2^]^2^
 A~i~ are:
 27.2 43.7 25.5 10.4 2.31
;
_refine_ls_weighting_scheme calc
_refine_ls_wR_factor_all 0.1232
_refine_ls_wR_factor_gt 0.0998
_refine_ls_wR_factor_ref 0.1232
_reflns_number_gt 3768
_reflns_number_total 4913
_reflns_threshold_expression I>2.0\s(I)
_cod_data_source_file bm3085sup1.cif
_cod_data_source_block I
_cod_original_sg_symbol_H-M 'P 21/n'
_cod_original_formula_sum 'C9 H15 N1 O3 S'
_cod_database_code 2019328

loop_
_symmetry_equiv_pos_as_xyz
x,y,z
-x,-y,-z
-x+1/2,y+1/2,-z+1/2
x+1/2,-y+1/2,z+1/2

loop_
_atom_site_type_symbol
_atom_site_label
_atom_site_fract_x
_atom_site_fract_y
_atom_site_fract_z
_atom_site_U_iso_or_equiv
_atom_site_adp_type
_atom_site_occupancy
S S1 0.39121(4) 0.61526(5) 0.63002(4) 0.0303 Uani 1.0000
O O2 0.47797(11) 0.58690(16) 0.58492(11) 0.0367 Uani 1.0000
O O3 0.40023(11) 0.57263(15) 0.73067(10) 0.0325 Uani 1.0000
C C4 0.44292(18) 0.4484(2) 0.75537(15) 0.0371 Uani 1.0000
C C5 0.37343(17) 0.3388(2) 0.73970(14) 0.0342 Uani 1.0000
C C6 0.35709(14) 0.3028(2) 0.64083(14) 0.0267 Uani 1.0000
C C7 0.32528(14) 0.3925(2) 0.58528(13) 0.0265 Uani 1.0000
N N8 0.30018(12) 0.52508(17) 0.59397(12) 0.0292 Uani 1.0000
C C9 0.30911(15) 0.4599(2) 0.50154(14) 0.0308 Uani 1.0000
C C10 0.37851(15) 0.1678(2) 0.60990(14) 0.0290 Uani 1.0000
C C11 0.35496(18) 0.1517(2) 0.50870(15) 0.0377 Uani 1.0000
C C12 0.31541(19) 0.0755(2) 0.66261(19) 0.0428 Uani 1.0000
C C13 0.48513(17) 0.1370(3) 0.62839(19) 0.0441 Uani 1.0000
O O14 0.35905(13) 0.74312(15) 0.63205(13) 0.0436 Uani 1.0000
S S101 0.05457(4) 0.23211(5) 0.47800(4) 0.0319 Uani 1.0000
O O102 0.05996(12) 0.11981(16) 0.53174(12) 0.0408 Uani 1.0000
O O103 0.09829(11) 0.34692(15) 0.53243(10) 0.0339 Uani 1.0000
C C104 0.08001(15) 0.3584(2) 0.62967(15) 0.0339 Uani 1.0000
C C105 -0.01681(16) 0.4187(2) 0.64730(15) 0.0319 Uani 1.0000
C C106 -0.10419(14) 0.33485(18) 0.62502(13) 0.0245 Uani 1.0000
C C107 -0.11226(14) 0.2848(2) 0.54353(14) 0.0267 Uani 1.0000
N N108 -0.05752(13) 0.28465(18) 0.46234(12) 0.0309 Uani 1.0000
C C109 -0.14131(15) 0.1921(2) 0.47596(15) 0.0335 Uani 1.0000
C C110 -0.17700(14) 0.3077(2) 0.69683(14) 0.0274 Uani 1.0000
C C113 -0.12924(17) 0.2231(2) 0.76997(15) 0.0357 Uani 1.0000
C C111 -0.26600(15) 0.2393(2) 0.65641(16) 0.0367 Uani 1.0000
C C112 -0.20972(18) 0.4317(2) 0.74049(17) 0.0394 Uani 1.0000
O O114 0.09861(13) 0.2345(2) 0.39283(12) 0.0495 Uani 1.0000
H H41 0.4605 0.4538 0.8197 0.0451 Uiso 1.0000
H H42 0.5007 0.4351 0.7187 0.0452 Uiso 1.0000
H H52 0.4032 0.2652 0.7713 0.0405 Uiso 1.0000
H H51 0.3102 0.3618 0.7663 0.0406 Uiso 1.0000
H H92 0.3651 0.4803 0.4653 0.0363 Uiso 1.0000
H H91 0.2483 0.4509 0.4663 0.0376 Uiso 1.0000
H H111 0.3663 0.0629 0.4932 0.0578 Uiso 1.0000
H H112 0.3957 0.2086 0.4743 0.0581 Uiso 1.0000
H H113 0.2869 0.1724 0.4972 0.0580 Uiso 1.0000
H H122 0.3327 -0.0091 0.6442 0.0638 Uiso 1.0000
H H121 0.3291 0.0859 0.7282 0.0643 Uiso 1.0000
H H123 0.2475 0.0902 0.6465 0.0645 Uiso 1.0000
H H132 0.4952 0.0491 0.6123 0.0671 Uiso 1.0000
H H131 0.5016 0.1505 0.6932 0.0669 Uiso 1.0000
H H133 0.5234 0.1910 0.5911 0.0673 Uiso 1.0000
H H1041 0.1315 0.4128 0.6537 0.0414 Uiso 1.0000
H H1042 0.0837 0.2726 0.6566 0.0409 Uiso 1.0000
H H1052 -0.0175 0.4379 0.7133 0.0398 Uiso 1.0000
H H1051 -0.0216 0.4980 0.6111 0.0398 Uiso 1.0000
H H1092 -0.1273 0.1027 0.4861 0.0425 Uiso 1.0000
H H1091 -0.1971 0.2047 0.4353 0.0421 Uiso 1.0000
H H1131 -0.1735 0.2076 0.8185 0.0526 Uiso 1.0000
H H1132 -0.0720 0.2647 0.7961 0.0533 Uiso 1.0000
H H1133 -0.1102 0.1411 0.7449 0.0526 Uiso 1.0000
H H1112 -0.3119 0.2243 0.7041 0.0555 Uiso 1.0000
H H1111 -0.2969 0.2911 0.6078 0.0562 Uiso 1.0000
H H1113 -0.2481 0.1560 0.6315 0.0557 Uiso 1.0000
H H1122 -0.2579 0.4118 0.7853 0.0602 Uiso 1.0000
H H1121 -0.1544 0.4766 0.7703 0.0604 Uiso 1.0000
H H1123 -0.2397 0.4865 0.6946 0.0600 Uiso 1.0000

loop_
_atom_site_aniso_label
_atom_site_aniso_U_11
_atom_site_aniso_U_22
_atom_site_aniso_U_33
_atom_site_aniso_U_12
_atom_site_aniso_U_13
_atom_site_aniso_U_23
S1 0.0305(3) 0.0260(3) 0.0341(3) -0.0011(2) -0.0012(2) -0.0003(2)
O2 0.0288(7) 0.0444(9) 0.0370(8) -0.0075(7) 0.0039(6) -0.0043(7)
O3 0.0367(8) 0.0315(8) 0.0294(7) 0.0022(6) 0.0006(6) -0.0052(6)
C4 0.0453(13) 0.0374(12) 0.0278(10) 0.0030(10) -0.0094(9) 0.0001(9)
C5 0.0425(12) 0.0343(11) 0.0258(10) 0.0025(9) 0.0008(9) 0.0036(8)
C6 0.0241(9) 0.0284(10) 0.0278(9) -0.0015(7) 0.0007(7) 0.0022(8)
C7 0.0225(9) 0.0285(10) 0.0284(10) -0.0018(7) 0.0010(7) 0.0001(8)
N8 0.0266(8) 0.0287(9) 0.0320(9) -0.0002(7) -0.0015(7) 0.0018(7)
C9 0.0308(10) 0.0301(10) 0.0310(10) -0.0025(8) -0.0045(8) 0.0036(8)
C10 0.0262(9) 0.0264(10) 0.0344(11) 0.0012(8) 0.0013(8) 0.0028(8)
C11 0.0420(12) 0.0351(12) 0.0360(12) 0.0011(10) 0.0002(9) -0.0069(9)
C12 0.0451(13) 0.0302(11) 0.0537(15) 0.0003(10) 0.0086(11) 0.0065(10)
C13 0.0307(11) 0.0468(14) 0.0545(15) 0.0074(10) 0.0008(10) 0.0029(12)
O14 0.0467(10) 0.0231(8) 0.0602(11) 0.0025(7) -0.0077(8) -0.0017(7)
S101 0.0276(2) 0.0362(3) 0.0321(3) 0.0008(2) 0.00173(19) -0.0057(2)
O102 0.0390(9) 0.0307(8) 0.0523(10) 0.0043(7) -0.0044(7) -0.0036(7)
O103 0.0308(8) 0.0368(8) 0.0343(8) -0.0081(6) 0.0046(6) -0.0033(7)
C104 0.0300(10) 0.0401(12) 0.0316(11) -0.0086(9) 0.0006(8) -0.0069(9)
C105 0.0345(11) 0.0289(10) 0.0324(10) -0.0073(9) 0.0031(8) -0.0044(8)
C106 0.0256(9) 0.0221(9) 0.0257(9) 0.0021(7) -0.0012(7) 0.0012(7)
C107 0.0244(9) 0.0275(10) 0.0282(9) 0.0003(8) -0.0001(7) 0.0014(8)
N108 0.0290(9) 0.0380(10) 0.0255(8) -0.0012(7) -0.0002(7) 0.0005(7)
C109 0.0286(10) 0.0412(12) 0.0305(10) -0.0037(9) -0.0020(8) -0.0089(9)
C110 0.0255(9) 0.0290(10) 0.0277(9) 0.0032(8) 0.0005(7) 0.0038(8)
C113 0.0354(11) 0.0377(12) 0.0338(11) 0.0018(9) -0.0013(9) 0.0085(9)
C111 0.0274(10) 0.0457(13) 0.0368(11) -0.0068(9) -0.0010(8) 0.0060(10)
C112 0.0415(12) 0.0369(12) 0.0403(12) 0.0082(10) 0.0082(10) -0.0013(10)
O114 0.0394(9) 0.0711(13) 0.0386(9) 0.0018(9) 0.0110(7) -0.0121(9)

loop_
_atom_type_symbol
_atom_type_scat_dispersion_real
_atom_type_scat_dispersion_imag
_atom_type_scat_source
C 0.0033 0.0016 'International Tables Vol C 4.2.6.8 and 6.1.1.4'
H 0.0000 0.0000 'International Tables Vol C 4.2.6.8 and 6.1.1.4'
O 0.0106 0.0060 'International Tables Vol C 4.2.6.8 and 6.1.1.4'
S 0.1246 0.1234 'International Tables Vol C 4.2.6.8 and 6.1.1.4'
N 0.0061 0.0033 'International Tables Vol C 4.2.6.8 and 6.1.1.4'

loop_
_geom_angle_atom_site_label_1
_geom_angle_atom_site_label_2
_geom_angle_atom_site_label_3
_geom_angle
_geom_angle_publ_flag
O2 S1 O3 110.29(9) no
O2 S1 N8 112.02(9) no
O3 S1 N8 100.28(9) no
O2 S1 O14 118.62(11) no
O3 S1 O14 105.55(10) no
N8 S1 O14 108.34(10) no
S1 O3 C4 120.70(13) no
O3 C4 C5 112.90(18) no
O3 C4 H41 105.9 no
C5 C4 H41 109.2 no
O3 C4 H42 108.3 no
C5 C4 H42 109.3 no
H41 C4 H42 111.3 no
C4 C5 C6 114.16(18) no
C4 C5 H52 105.8 no
C6 C5 H52 107.8 no
C4 C5 H51 108.4 no
C6 C5 H51 109.5 no
H52 C5 H51 111.1 no
C5 C6 C7 117.23(19) no
C5 C6 C10 119.80(18) no
C7 C6 C10 122.97(19) no
C6 C7 N8 135.43(19) no
C6 C7 C9 158.3(2) no
N8 C7 C9 64.54(14) no
C7 N8 S1 113.58(13) no
C7 N8 C9 57.54(13) no
S1 N8 C9 117.31(13) no
N8 C9 C7 57.92(13) no
N8 C9 H92 118.5 no
C7 C9 H92 118.5 no
N8 C9 H91 114.9 no
C7 C9 H91 121.1 no
H92 C9 H91 114.3 no
C6 C10 C11 111.09(17) no
C6 C10 C12 108.42(18) no
C11 C10 C12 108.72(19) no
C6 C10 C13 109.94(18) no
C11 C10 C13 108.87(19) no
C12 C10 C13 109.79(19) no
C10 C11 H111 107.8 no
C10 C11 H112 109.5 no
H111 C11 H112 111.3 no
C10 C11 H113 108.5 no
H111 C11 H113 109.5 no
H112 C11 H113 110.2 no
C10 C12 H122 106.8 no
C10 C12 H121 109.6 no
H122 C12 H121 109.8 no
C10 C12 H123 109.7 no
H122 C12 H123 108.9 no
H121 C12 H123 111.9 no
C10 C13 H132 107.8 no
C10 C13 H131 109.4 no
H132 C13 H131 110.2 no
C10 C13 H133 108.7 no
H132 C13 H133 109.7 no
H131 C13 H133 111.0 no
O103 S101 N108 99.14(9) no
O103 S101 O114 105.86(10) no
N108 S101 O114 107.45(10) no
O103 S101 O102 109.97(10) no
N108 S101 O102 112.65(10) no
O114 S101 O102 119.63(12) no
S101 O103 C104 119.32(13) no
O103 C104 C105 112.69(18) no
O103 C104 H1041 104.8 no
C105 C104 H1041 109.5 no
O103 C104 H1042 108.1 no
C105 C104 H1042 110.3 no
H1041 C104 H1042 111.3 no
C104 C105 C106 114.97(17) no
C104 C105 H1052 107.0 no
C106 C105 H1052 107.1 no
C104 C105 H1051 107.5 no
C106 C105 H1051 109.4 no
H1052 C105 H1051 110.8 no
C105 C106 C107 118.07(18) no
C105 C106 C110 119.98(17) no
C107 C106 C110 121.91(18) no
C106 C107 N108 137.12(19) no
C106 C107 C109 156.4(2) no
N108 C107 C109 64.18(14) no
C107 N108 S101 113.66(13) no
C107 N108 C109 57.95(13) no
S101 N108 C109 118.67(15) no
N108 C109 C107 57.86(13) no
N108 C109 H1092 119.1 no
C107 C109 H1092 119.9 no
N108 C109 H1091 114.9 no
C107 C109 H1091 122.2 no
H1092 C109 H1091 112.3 no
C106 C110 C113 108.82(17) no
C106 C110 C111 111.15(17) no
C113 C110 C111 108.95(18) no
C106 C110 C112 110.38(17) no
C113 C110 C112 108.88(18) no
C111 C110 C112 108.61(18) no
C110 C113 H1131 110.5 no
C110 C113 H1132 110.2 no
H1131 C113 H1132 107.9 no
C110 C113 H1133 111.0 no
H1131 C113 H1133 108.5 no
H1132 C113 H1133 108.7 no
C110 C111 H1112 109.2 no
C110 C111 H1111 110.3 no
H1112 C111 H1111 109.7 no
C110 C111 H1113 110.7 no
H1112 C111 H1113 107.7 no
H1111 C111 H1113 109.1 no
C110 C112 H1122 108.7 no
C110 C112 H1121 111.0 no
H1122 C112 H1121 109.6 no
C110 C112 H1123 109.6 no
H1122 C112 H1123 108.4 no
H1121 C112 H1123 109.4 no

loop_
_geom_bond_atom_site_label_1
_geom_bond_atom_site_label_2
_geom_bond_distance
_geom_bond_publ_flag
S1 O2 1.4271(16) no
S1 O3 1.5569(16) no
S1 N8 1.6524(18) no
S1 O14 1.4182(16) no
O3 C4 1.476(3) no
C4 C5 1.515(3) no
C4 H41 0.976 no
C4 H42 0.993 no
C5 C6 1.521(3) no
C5 H52 0.988 no
C5 H51 1.003 no
C6 C7 1.317(3) no
C6 C10 1.525(3) no
C7 N8 1.445(3) no
C7 C9 1.439(3) no
N8 C9 1.540(3) no
C9 H92 0.982 no
C9 H91 0.981 no
C10 C11 1.532(3) no
C10 C12 1.538(3) no
C10 C13 1.528(3) no
C11 H111 0.977 no
C11 H112 0.978 no
C11 H113 0.977 no
C12 H122 0.964 no
C12 H121 0.989 no
C12 H123 0.976 no
C13 H132 0.967 no
C13 H131 0.989 no
C13 H133 0.964 no
S101 O103 1.5628(16) no
S101 N108 1.6577(18) no
S101 O114 1.4200(18) no
S101 O102 1.4252(18) no
O103 C104 1.475(3) no
C104 C105 1.515(3) no
C104 H1041 0.972 no
C104 H1042 0.988 no
C105 C106 1.525(3) no
C105 H1052 0.997 no
C105 H1051 0.994 no
C106 C107 1.317(3) no
C106 C110 1.518(3) no
C107 N108 1.444(3) no
C107 C109 1.445(3) no
N108 C109 1.535(3) no
C109 H1092 0.972 no
C109 H1091 0.972 no
C110 C113 1.534(3) no
C110 C111 1.532(3) no
C110 C112 1.533(3) no
C113 H1131 0.975 no
C113 H1132 0.975 no
C113 H1133 0.979 no
C111 H1112 0.979 no
C111 H1111 0.989 no
C111 H1113 0.986 no
C112 H1122 0.980 no
C112 H1121 0.992 no
C112 H1123 0.973 no

loop_
_geom_hbond_atom_site_label_D
_geom_hbond_atom_site_label_H
_geom_hbond_atom_site_label_A
_geom_hbond_site_symmetry_A
_geom_hbond_distance_DH
_geom_hbond_distance_HA
_geom_hbond_distance_DA
_geom_hbond_angle_DHA
_geom_hbond_publ_flag
C9 H92 O2 2_666 0.98 2.43 3.294(3) 147 no
C9 H91 O103 . 0.98 2.57 3.202(3) 122 no
C109 H1092 O102 2_556 0.97 2.54 3.474(3) 162 no
C109 H1091 O14 2_566 0.97 2.49 3.434(3) 165 no
